data_4318323
loop_
_publ_author_name
'E. Le Fur'
'R. Gautier'
'E. Furet'
'J. Y. Pivan'

_publ_contact_author
;
        Jean Yves Pivan
        Laboratoire de Physicochimie
        ecole Nationale Superieure de Chimie
        Campus de Beaulieu
        Avenue du General Leclerc
        35000 Rennes
        France
        Identification number       IC020229A
;
_publ_contact_author_email jean-yves.pivan@ensc-rennes.fr
_publ_section_title
;
 New Mercury Vanadium Phosphate Hydrate Hg4-xO1-y(VO)(PO4)2.H2O with
 Unprecedented Tetrahedral Oxo-Cluster [Hg~4O~5]
;
_journal_name_full 'Inorganic Chemistry'
_journal_page_first 4227
_journal_page_last 4231
_journal_paper_doi 10.1021/ic020229a
_journal_volume 41
_journal_year 2002
_chemical_formula_sum 'H2 Hg3.87 O10.77 P2 V'
_chemical_formula_weight 1063.58
_space_group_IT_number 19
_symmetry_cell_setting orthorhombic
_symmetry_space_group_name_Hall 'P 2ac 2ab'
_symmetry_space_group_name_H-M 'P 21 21 21'
_atom_sites_solution_hydrogens geom
_atom_sites_solution_primary direct
_atom_sites_solution_secondary difmap
_audit_creation_method SHELXL-97
_cell_angle_alpha 90.000(5)
_cell_angle_beta 90.000(5)
_cell_angle_gamma 90.000(5)
_cell_formula_units_Z 4
_cell_length_a 6.3632(2)
_cell_length_b 12.4155(5)
_cell_length_c 14.2292(6)
_cell_measurement_temperature 293(2)
_cell_measurement_theta_max 35.04
_cell_measurement_theta_min 2.18
_cell_volume 1124.14(7)
_computing_cell_refinement 'DENZO (Otwinowski, 1997)'
_computing_data_collection 'COLLECT (Nonius, 1998)'
_computing_data_reduction 'SCALEPACK (Otwinowski, 1997)'
_computing_molecular_graphics 'DIAMOND 2.0 (Brandenbourg, 1999)'
_computing_structure_refinement 'SHELXL-97 (Sheldrick, 1997)'
_computing_structure_solution 'SIR97 (Altomare,1999)'
_diffrn_ambient_temperature 293(2)
_diffrn_measured_fraction_theta_full 0.995
_diffrn_measured_fraction_theta_max 0.995
_diffrn_measurement_device_type 'Kappa CCD'
_diffrn_measurement_method 'w-f scans'
_diffrn_radiation_monochromator graphite
_diffrn_radiation_source 'fine-focus sealed tube'
_diffrn_radiation_type MoK\a
_diffrn_radiation_wavelength 0.71073
_diffrn_reflns_av_R_equivalents 0.0724
_diffrn_reflns_av_sigmaI/netI 0.0643
_diffrn_reflns_limit_h_max 10
_diffrn_reflns_limit_h_min -10
_diffrn_reflns_limit_k_max 20
_diffrn_reflns_limit_k_min -15
_diffrn_reflns_limit_l_max 22
_diffrn_reflns_limit_l_min -22
_diffrn_reflns_number 23705
_diffrn_reflns_theta_full 35.04
_diffrn_reflns_theta_max 35.04
_diffrn_reflns_theta_min 2.18
_exptl_absorpt_coefficient_mu 53.803
_exptl_absorpt_correction_T_max 0.362
_exptl_absorpt_correction_T_min 0.219
_exptl_absorpt_correction_type 'SORTAV (Blessing 1995)'
_exptl_crystal_colour greenish
_exptl_crystal_density_diffrn 6.284
_exptl_crystal_density_method 'not measured'
_exptl_crystal_description needles
_exptl_crystal_F_000 1803
_exptl_crystal_size_max 0.25
_exptl_crystal_size_min 0.02
_refine_diff_density_max 4.176
_refine_diff_density_min -2.945
_refine_diff_density_rms 0.474
_refine_ls_abs_structure_details 'Flack H D (1983), Acta Cryst. A39, 876-881'
_refine_ls_abs_structure_Flack 0.000(10)
_refine_ls_extinction_coef 0.00039(4)
_refine_ls_extinction_expression Fc^*^=kFc[1+0.001xFc^2^\l^3^/sin(2\q)]^-1/4^
_refine_ls_extinction_method SHELXL
_refine_ls_goodness_of_fit_ref 1.298
_refine_ls_hydrogen_treatment mixed
_refine_ls_matrix_type full
_refine_ls_number_parameters 169
_refine_ls_number_reflns 4936
_refine_ls_number_restraints 0
_refine_ls_restrained_S_all 1.298
_refine_ls_R_factor_all 0.0607
_refine_ls_R_factor_gt 0.0398
_refine_ls_shift/su_max 0.029
_refine_ls_shift/su_mean 0.004
_refine_ls_structure_factor_coef Fsqd
_refine_ls_weighting_details 'calc w=1/[\s^2^(Fo^2^)+(0.0000P)^2^+0.0000P] where P=(Fo^2^+2Fc^2^)/3'
_refine_ls_weighting_scheme calc
_refine_ls_wR_factor_gt 0.0561
_refine_ls_wR_factor_ref 0.0587
_reflns_number_gt 4014
_reflns_number_total 4936
_reflns_threshold_expression >2sigma(I)
_cod_data_source_file ic020229a.cif
_cod_data_source_block hgvpo
_cod_database_code 4318323

loop_
_symmetry_equiv_pos_as_xyz
'x, y, z'
'-x+1/2, -y, z+1/2'
'x+1/2, -y+1/2, -z'
'-x, y+1/2, -z+1/2'

loop_
_atom_site_label
_atom_site_type_symbol
_atom_site_fract_x
_atom_site_fract_y
_atom_site_fract_z
_atom_site_U_iso_or_equiv
_atom_site_adp_type
_atom_site_occupancy
_atom_site_symmetry_multiplicity
_atom_site_calc_flag
_atom_site_refinement_flags
_atom_site_disorder_assembly
_atom_site_disorder_group
Hg1 Hg 0.04828(5) 0.06330(3) 0.12674(2) 0.01820(8) Uani 1 1 d . . .
Hg2 Hg 0.56270(5) -0.00582(3) 0.04511(2) 0.02413(9) Uani 1 1 d . . .
Hg3 Hg -0.35194(5) 0.01765(3) 0.26529(3) 0.02374(9) Uani 1 1 d . . .
Hg4 Hg -0.13996(6) -0.19819(4) 0.14513(3) 0.02289(13) Uani 0.8681(15) 1 d P . .
V1 V -0.79516(18) -0.17947(12) 0.36704(11) 0.0140(3) Uani 1 1 d . . .
P1 P -0.7571(3) 0.0475(2) 0.37171(18) 0.0190(5) Uani 1 1 d . . .
P2 P -0.2969(3) -0.21929(19) 0.41649(15) 0.0126(4) Uani 1 1 d . . .
O1 O -0.7931(8) -0.0155(5) 0.4642(4) 0.0212(14) Uani 1 1 d . . .
O2 O -0.7873(8) -0.0359(5) 0.2936(4) 0.0199(14) Uani 1 1 d . . .
O3 O -0.5335(9) 0.0931(6) 0.3692(5) 0.0304(16) Uani 1 1 d . . .
O4 O -0.0763(10) -0.3652(6) 0.1370(5) 0.0358(18) Uani 1 1 d . . .
O5 O 0.4897(7) 0.3432(5) 0.1190(4) 0.0190(14) Uani 1 1 d . . .
O6 O 0.1023(7) 0.3439(6) 0.1162(4) 0.0225(15) Uani 1 1 d . . .
O7 O 0.2979(8) 0.2742(5) -0.0235(4) 0.0188(14) Uani 1 1 d . . .
O8 O -0.8001(9) -0.2621(5) 0.2795(4) 0.0249(15) Uani 1 1 d . . .
O9 O 0.3029(7) 0.1675(5) 0.1275(5) 0.0221(14) Uani 1 1 d . . .
O10 O -0.2076(11) -0.0369(7) 0.1428(6) 0.029(3) Uani 0.773(19) 1 d P . .
OH O 0.3308(12) 0.7947(8) 0.0899(7) 0.071(3) Uani 1 1 d . . .

loop_
_atom_site_aniso_label
_atom_site_aniso_U_11
_atom_site_aniso_U_22
_atom_site_aniso_U_33
_atom_site_aniso_U_23
_atom_site_aniso_U_13
_atom_site_aniso_U_12
Hg1 0.01403(12) 0.01789(17) 0.02267(17) 0.00169(15) 0.00071(13) -0.00189(13)
Hg2 0.01690(13) 0.0342(2) 0.02131(18) 0.00004(17) -0.00391(13) 0.00012(16)
Hg3 0.02052(14) 0.0289(2) 0.02177(18) -0.00118(16) 0.00419(13) -0.00411(15)
Hg4 0.02361(19) 0.0165(2) 0.0285(3) 0.00056(18) -0.00237(17) -0.00198(16)
V1 0.0099(5) 0.0162(8) 0.0158(7) 0.0008(6) -0.0003(5) -0.0008(5)
P1 0.0174(9) 0.0200(13) 0.0198(12) 0.0030(10) 0.0028(9) 0.0021(9)
P2 0.0079(8) 0.0150(12) 0.0149(11) 0.0023(9) 0.0019(7) -0.0005(8)
O1 0.023(3) 0.022(4) 0.019(3) 0.005(3) 0.005(2) 0.001(3)
O2 0.016(2) 0.018(4) 0.026(4) -0.006(3) -0.005(2) 0.001(2)
O3 0.030(3) 0.033(4) 0.028(4) -0.011(3) 0.009(3) -0.010(3)
O4 0.036(3) 0.030(4) 0.041(4) -0.008(4) -0.003(3) -0.014(3)
O5 0.012(2) 0.022(4) 0.023(3) -0.008(3) -0.004(2) -0.004(2)
O6 0.006(2) 0.033(4) 0.029(4) -0.008(3) 0.001(2) 0.000(2)
O7 0.014(2) 0.026(4) 0.016(3) -0.004(3) -0.002(2) 0.000(2)
O8 0.036(3) 0.020(4) 0.018(3) -0.005(3) 0.001(3) -0.007(3)
O9 0.011(2) 0.028(4) 0.028(4) 0.005(3) 0.000(2) -0.004(2)
O10 0.019(4) 0.037(6) 0.030(5) 0.010(4) 0.000(3) -0.001(4)
OH 0.052(5) 0.063(7) 0.099(8) 0.054(6) -0.008(5) -0.002(5)

loop_
_atom_type_symbol
_atom_type_description
_atom_type_scat_dispersion_real
_atom_type_scat_dispersion_imag
_atom_type_scat_source
O O 0.0106 0.0060 'International Tables Vol C Tables 4.2.6.8 and 6.1.1.4'
P P 0.1023 0.0942 'International Tables Vol C Tables 4.2.6.8 and 6.1.1.4'
V V 0.3005 0.5294 'International Tables Vol C Tables 4.2.6.8 and 6.1.1.4'
Hg Hg -2.3894 9.2266 'International Tables Vol C Tables 4.2.6.8 and 6.1.1.4'
H H 0.0000 0.0000 'International Tables Vol C Tables 4.2.6.8 and 6.1.1.4'

loop_
_geom_angle_atom_site_label_1
_geom_angle_atom_site_label_2
_geom_angle_atom_site_label_3
_geom_angle
_geom_angle_site_symmetry_1
_geom_angle_site_symmetry_3
_geom_angle_publ_flag
O10 Hg1 O9 173.3(3) . . ?
O10 Hg1 O1 113.3(3) . 2_454 ?
O9 Hg1 O1 73.0(2) . 2_454 ?
O10 Hg1 O2 86.4(2) . 1_655 ?
O9 Hg1 O2 88.8(2) . 1_655 ?
O1 Hg1 O2 112.47(17) 2_454 1_655 ?
O10 Hg1 O7 92.4(2) . 3_455 ?
O9 Hg1 O7 89.9(2) . 3_455 ?
O1 Hg1 O7 91.91(17) 2_454 3_455 ?
O2 Hg1 O7 153.95(16) 1_655 3_455 ?
O10 Hg1 O8 88.4(3) . 4_455 ?
O9 Hg1 O8 87.6(2) . 4_455 ?
O1 Hg1 O8 143.15(18) 2_454 4_455 ?
O2 Hg1 O8 97.71(16) 1_655 4_455 ?
O7 Hg1 O8 56.25(16) 3_455 4_455 ?
O10 Hg1 P2 157.5(2) . 4 ?
O9 Hg1 P2 23.82(17) . 4 ?
O1 Hg1 P2 75.45(14) 2_454 4 ?
O2 Hg1 P2 109.99(12) 1_655 4 ?
O7 Hg1 P2 66.07(12) 3_455 4 ?
O8 Hg1 P2 74.62(13) 4_455 4 ?
O10 Hg1 Hg3 38.2(3) . . ?
O9 Hg1 Hg3 135.54(18) . . ?
O1 Hg1 Hg3 151.45(12) 2_454 . ?
O2 Hg1 Hg3 73.20(11) 1_655 . ?
O7 Hg1 Hg3 89.90(10) 3_455 . ?
O8 Hg1 Hg3 56.38(12) 4_455 . ?
P2 Hg1 Hg3 130.50(4) 4 . ?
O10 Hg1 Hg2 33.9(2) . 1_455 ?
O9 Hg1 Hg2 150.08(17) . 1_455 ?
O1 Hg1 Hg2 99.57(11) 2_454 1_455 ?
O2 Hg1 Hg2 120.24(11) 1_655 1_455 ?
O7 Hg1 Hg2 60.99(11) 3_455 1_455 ?
O8 Hg1 Hg2 81.74(12) 4_455 1_455 ?
P2 Hg1 Hg2 126.63(4) 4 1_455 ?
Hg3 Hg1 Hg2 57.055(10) . 1_455 ?
O10 Hg1 Hg4 32.3(2) . . ?
O9 Hg1 Hg4 148.54(17) . . ?
O1 Hg1 Hg4 93.14(14) 2_454 . ?
O2 Hg1 Hg4 70.25(12) 1_655 . ?
O7 Hg1 Hg4 119.29(12) 3_455 . ?
O8 Hg1 Hg4 117.48(12) 4_455 . ?
P2 Hg1 Hg4 167.89(4) 4 . ?
Hg3 Hg1 Hg4 61.547(12) . . ?
Hg2 Hg1 Hg4 58.508(11) 1_455 . ?
O10 Hg1 O4 95.0(3) . 4 ?
O9 Hg1 O4 78.2(2) . 4 ?
O1 Hg1 O4 143.95(15) 2_454 4 ?
O2 Hg1 O4 44.98(17) 1_655 4 ?
O7 Hg1 O4 109.44(15) 3_455 4 ?
O8 Hg1 O4 54.00(16) 4_455 4 ?
P2 Hg1 O4 86.85(13) 4 4 ?
Hg3 Hg1 O4 60.13(11) . 4 ?
Hg2 Hg1 O4 116.06(11) 1_455 4 ?
Hg4 Hg1 O4 100.57(13) . 4 ?
O10 Hg1 O6 133.0(2) . . ?
O9 Hg1 O6 45.84(18) . . ?
O1 Hg1 O6 96.83(17) 2_454 . ?
O2 Hg1 O6 115.22(16) 1_655 . ?
O7 Hg1 O6 49.77(15) 3_455 . ?
O8 Hg1 O6 49.55(15) 4_455 . ?
P2 Hg1 O6 26.02(9) 4 . ?
Hg3 Hg1 O6 105.93(9) . . ?
Hg2 Hg1 O6 108.93(8) 1_455 . ?
Hg4 Hg1 O6 165.29(8) . . ?
O4 Hg1 O6 77.44(16) 4 . ?
O10 Hg2 O1 169.8(3) 1_655 2_454 ?
O10 Hg2 OH 93.0(3) 1_655 1_545 ?
O1 Hg2 OH 79.3(2) 2_454 1_545 ?
O10 Hg2 O9 105.5(3) 1_655 . ?
O1 Hg2 O9 70.5(2) 2_454 . ?
OH Hg2 O9 104.2(2) 1_545 . ?
O10 Hg2 O6 124.9(2) 1_655 3 ?
O1 Hg2 O6 64.54(19) 2_454 3 ?
OH Hg2 O6 138.9(2) 1_545 3 ?
O9 Hg2 O6 82.28(17) . 3 ?
O10 Hg2 O4 131.0(3) 1_655 3_545 ?
O1 Hg2 O4 51.9(2) 2_454 3_545 ?
OH Hg2 O4 67.2(2) 1_545 3_545 ?
O9 Hg2 O4 122.39(16) . 3_545 ?
O6 Hg2 O4 75.05(19) 3 3_545 ?
O10 Hg2 P1 158.2(3) 1_655 2_454 ?
O1 Hg2 P1 24.38(17) 2_454 2_454 ?
OH Hg2 P1 74.08(18) 1_545 2_454 ?
O9 Hg2 P1 94.81(12) . 2_454 ?
O6 Hg2 P1 64.90(12) 3 2_454 ?
O4 Hg2 P1 27.71(12) 3_545 2_454 ?
O10 Hg2 Hg3 39.8(2) 1_655 1_655 ?
O1 Hg2 Hg3 132.13(16) 2_454 1_655 ?
OH Hg2 Hg3 87.12(19) 1_545 1_655 ?
O9 Hg2 Hg3 68.88(12) . 1_655 ?
O6 Hg2 Hg3 131.44(12) 3 1_655 ?
O4 Hg2 Hg3 153.50(15) 3_545 1_655 ?
P1 Hg2 Hg3 151.53(4) 2_454 1_655 ?
O10 Hg2 O7 84.4(3) 1_655 3 ?
O1 Hg2 O7 102.4(2) 2_454 3 ?
OH Hg2 O7 172.2(2) 1_545 3 ?
O9 Hg2 O7 69.62(14) . 3 ?
O6 Hg2 O7 46.50(15) 3 3 ?
O4 Hg2 O7 119.81(17) 3_545 3 ?
P1 Hg2 O7 110.55(11) 2_454 3 ?
Hg3 Hg2 O7 86.21(10) 1_655 3 ?
O10 Hg2 Hg4 34.9(3) 1_655 1_655 ?
O1 Hg2 Hg4 141.94(19) 2_454 1_655 ?
OH Hg2 Hg4 66.05(15) 1_545 1_655 ?
O9 Hg2 Hg4 131.59(12) . 1_655 ?
O6 Hg2 Hg4 137.50(9) 3 1_655 ?
O4 Hg2 Hg4 98.27(13) 3_545 1_655 ?
P1 Hg2 Hg4 123.80(5) 2_454 1_655 ?
Hg3 Hg2 Hg4 63.502(13) 1_655 1_655 ?
O7 Hg2 Hg4 114.11(10) 3 1_655 ?
O10 Hg2 Hg1 34.1(2) 1_655 1_655 ?
O1 Hg2 Hg1 154.49(18) 2_454 1_655 ?
OH Hg2 Hg1 126.18(15) 1_545 1_655 ?
O9 Hg2 Hg1 100.87(11) . 1_655 ?
O6 Hg2 Hg1 90.90(9) 3 1_655 ?
O4 Hg2 Hg1 131.13(11) 3_545 1_655 ?
P1 Hg2 Hg1 149.11(4) 2_454 1_655 ?
Hg3 Hg2 Hg1 59.254(11) 1_655 1_655 ?
O7 Hg2 Hg1 52.66(10) 3 1_655 ?
Hg4 Hg2 Hg1 61.632(11) 1_655 1_655 ?
O10 Hg2 Hg1 118.5(2) 1_655 . ?
O1 Hg2 Hg1 52.80(16) 2_454 . ?
OH Hg2 Hg1 70.97(18) 1_545 . ?
O9 Hg2 Hg1 35.40(10) . . ?
O6 Hg2 Hg1 99.28(9) 3 . ?
O4 Hg2 Hg1 97.54(11) 3_545 . ?
P1 Hg2 Hg1 74.44(4) 2_454 . ?
Hg3 Hg2 Hg1 79.351(12) 1_655 . ?
O7 Hg2 Hg1 103.85(10) 3 . ?
Hg4 Hg2 Hg1 123.208(14) 1_655 . ?
Hg1 Hg2 Hg1 131.142(16) 1_655 . ?
O10 Hg3 O3 167.9(3) . . ?
O10 Hg3 O5 111.8(3) . 4_545 ?
O3 Hg3 O5 76.3(2) . 4_545 ?
O10 Hg3 O2 117.8(2) . . ?
O3 Hg3 O2 58.3(2) . . ?
O5 Hg3 O2 56.55(16) 4_545 . ?
O10 Hg3 O8 88.7(3) . 4_455 ?
O3 Hg3 O8 85.4(2) . 4_455 ?
O5 Hg3 O8 157.09(18) 4_545 4_455 ?
O2 Hg3 O8 123.82(17) . 4_455 ?
O10 Hg3 P1 146.9(2) . . ?
O3 Hg3 P1 28.26(17) . . ?
O5 Hg3 P1 62.69(12) 4_545 . ?
O2 Hg3 P1 30.02(13) . . ?
O8 Hg3 P1 105.86(12) 4_455 . ?
O10 Hg3 O6 90.2(2) . 4_545 ?
O3 Hg3 O6 101.8(2) . 4_545 ?
O5 Hg3 O6 47.99(13) 4_545 4_545 ?
O2 Hg3 O6 104.54(16) . 4_545 ?
O8 Hg3 O6 125.32(15) 4_455 4_545 ?
P1 Hg3 O6 104.21(11) . 4_545 ?
O10 Hg3 Hg2 39.1(2) . 1_455 ?
O3 Hg3 Hg2 129.70(19) . 1_455 ?
O5 Hg3 Hg2 116.35(13) 4_545 1_455 ?
O2 Hg3 Hg2 87.29(12) . 1_455 ?
O8 Hg3 Hg2 85.93(12) 4_455 1_455 ?
P1 Hg3 Hg2 111.03(5) . 1_455 ?
O6 Hg3 Hg2 123.09(12) 4_545 1_455 ?
O10 Hg3 Hg1 37.7(2) . . ?
O3 Hg3 Hg1 140.97(18) . . ?
O5 Hg3 Hg1 135.84(11) 4_545 . ?
O2 Hg3 Hg1 150.97(12) . . ?
O8 Hg3 Hg1 57.14(12) 4_455 . ?
P1 Hg3 Hg1 161.47(5) . . ?
O6 Hg3 Hg1 92.77(9) 4_545 . ?
Hg2 Hg3 Hg1 63.691(11) 1_455 . ?
O10 Hg3 O4 97.4(2) . 4 ?
O3 Hg3 O4 87.8(2) . 4 ?
O5 Hg3 O4 109.61(16) 4_545 4 ?
O2 Hg3 O4 144.70(17) . 4 ?
O8 Hg3 O4 55.28(17) 4_455 4 ?
P1 Hg3 O4 115.41(13) . 4 ?
O6 Hg3 O4 70.75(17) 4_545 4 ?
Hg2 Hg3 O4 125.37(13) 1_455 4 ?
Hg1 Hg3 O4 63.04(12) . 4 ?
O10 Hg3 Hg4 33.0(2) . . ?
O3 Hg3 Hg4 155.61(19) . . ?
O5 Hg3 Hg4 79.45(13) 4_545 . ?
O2 Hg3 Hg4 105.43(12) . . ?
O8 Hg3 Hg4 118.76(12) 4_455 . ?
P1 Hg3 Hg4 132.73(5) . . ?
O6 Hg3 Hg4 62.54(12) 4_545 . ?
Hg2 Hg3 Hg4 60.649(13) 1_455 . ?
Hg1 Hg3 Hg4 62.083(12) . . ?
O4 Hg3 Hg4 102.85(12) 4 . ?
O10 Hg3 O9 88.9(2) . 1_455 ?
O3 Hg3 O9 79.1(2) . 1_455 ?
O5 Hg3 O9 122.38(13) 4_545 1_455 ?
O2 Hg3 O9 66.12(16) . 1_455 ?
O8 Hg3 O9 65.98(15) 4_455 1_455 ?
P1 Hg3 O9 71.20(10) . 1_455 ?
O6 Hg3 O9 168.64(14) 4_545 1_455 ?
Hg2 Hg3 O9 52.34(11) 1_455 1_455 ?
Hg1 Hg3 O9 93.39(9) . 1_455 ?
O4 Hg3 O9 120.60(16) 4 1_455 ?
Hg4 Hg3 O9 112.46(11) . 1_455 ?
O10 Hg4 O4 175.8(3) . . ?
O10 Hg4 O8 114.9(3) . 1_655 ?
O4 Hg4 O8 68.7(2) . 1_655 ?
O10 Hg4 OH 103.1(3) . 1_545 ?
O4 Hg4 OH 76.9(3) . 1_545 ?
O8 Hg4 OH 57.0(2) 1_655 1_545 ?
O10 Hg4 P1 155.6(2) . 4_445 ?
O4 Hg4 P1 22.76(17) . 4_445 ?
O8 Hg4 P1 86.27(13) 1_655 4_445 ?
OH Hg4 P1 98.6(2) 1_545 4_445 ?
O10 Hg4 O3 129.0(2) . 4_445 ?
O4 Hg4 O3 49.69(19) . 4_445 ?
O8 Hg4 O3 106.49(17) 1_655 4_445 ?
OH Hg4 O3 124.5(2) 1_545 4_445 ?
P1 Hg4 O3 26.94(11) 4_445 4_445 ?
O10 Hg4 Hg2 35.0(2) . 1_455 ?
O4 Hg4 Hg2 141.30(18) . 1_455 ?
O8 Hg4 Hg2 149.88(13) 1_655 1_455 ?
OH Hg4 Hg2 117.19(16) 1_545 1_455 ?
P1 Hg4 Hg2 123.24(4) 4_445 1_455 ?
O3 Hg4 Hg2 100.13(11) 4_445 1_455 ?
O10 Hg4 O6 83.2(3) . 4_545 ?
O4 Hg4 O6 100.9(2) . 4_545 ?
O8 Hg4 O6 50.24(15) 1_655 4_545 ?
OH Hg4 O6 100.8(2) 1_545 4_545 ?
P1 Hg4 O6 103.62(12) 4_445 4_545 ?
O3 Hg4 O6 102.84(16) 4_445 4_545 ?
Hg2 Hg4 O6 110.40(11) 1_455 4_545 ?
O10 Hg4 Hg3 33.6(2) . . ?
O4 Hg4 Hg3 149.6(2) . . ?
O8 Hg4 Hg3 99.89(12) 1_655 . ?
OH Hg4 Hg3 121.7(2) 1_545 . ?
P1 Hg4 Hg3 135.67(4) 4_445 . ?
O3 Hg4 Hg3 113.01(11) 4_445 . ?
Hg2 Hg4 Hg3 55.849(12) 1_455 . ?
O6 Hg4 Hg3 54.63(11) 4_545 . ?
O10 Hg4 OH 79.4(3) . 1_445 ?
O4 Hg4 OH 98.6(2) . 1_445 ?
O8 Hg4 OH 147.32(18) 1_655 1_445 ?
OH Hg4 OH 152.0(3) 1_545 1_445 ?
P1 Hg4 OH 76.17(17) 4_445 1_445 ?
O3 Hg4 OH 50.09(19) 4_445 1_445 ?
Hg2 Hg4 OH 51.27(15) 1_455 1_445 ?
O6 Hg4 OH 107.19(18) 4_545 1_445 ?
Hg3 Hg4 OH 75.65(19) . 1_445 ?
O10 Hg4 Hg1 32.53(19) . . ?
O4 Hg4 Hg1 147.83(17) . . ?
O8 Hg4 Hg1 92.68(12) 1_655 . ?
OH Hg4 Hg1 70.97(19) 1_545 . ?
P1 Hg4 Hg1 167.91(4) 4_445 . ?
O3 Hg4 Hg1 159.95(11) 4_445 . ?
Hg2 Hg4 Hg1 59.860(11) 1_455 . ?
O6 Hg4 Hg1 84.73(11) 4_545 . ?
Hg3 Hg4 Hg1 56.370(11) . . ?
OH Hg4 Hg1 110.05(16) 1_445 . ?
O10 Hg4 OH 107.6(3) . 3_455 ?
O4 Hg4 OH 68.2(3) . 3_455 ?
O8 Hg4 OH 123.29(18) 1_655 3_455 ?
OH Hg4 OH 78.6(2) 1_545 3_455 ?
P1 Hg4 OH 65.85(16) 4_445 3_455 ?
O3 Hg4 OH 69.35(18) 4_445 3_455 ?
Hg2 Hg4 OH 79.16(14) 1_455 3_455 ?
O6 Hg4 OH 169.03(19) 4_545 3_455 ?
Hg3 Hg4 OH 134.94(14) . 3_455 ?
OH Hg4 OH 74.1(2) 1_445 3_455 ?
Hg1 Hg4 OH 105.20(15) . 3_455 ?
O8 V1 O7 103.5(3) . 2_455 ?
O8 V1 O5 100.8(3) . 4_545 ?
O7 V1 O5 90.8(2) 2_455 4_545 ?
O8 V1 O6 99.6(3) . 4_445 ?
O7 V1 O6 89.1(2) 2_455 4_445 ?
O5 V1 O6 159.1(3) 4_545 4_445 ?
O8 V1 O2 99.1(3) . . ?
O7 V1 O2 157.4(3) 2_455 . ?
O5 V1 O2 84.5(2) 4_545 . ?
O6 V1 O2 87.6(2) 4_445 . ?
O8 V1 O1 163.6(3) . . ?
O7 V1 O1 92.9(2) 2_455 . ?
O5 V1 O1 79.7(2) 4_545 . ?
O6 V1 O1 79.5(2) 4_445 . ?
O2 V1 O1 64.6(2) . . ?
O8 V1 P1 130.7(3) . . ?
O7 V1 P1 125.6(2) 2_455 . ?
O5 V1 P1 76.8(2) 4_545 . ?
O6 V1 P1 86.3(2) 4_445 . ?
O2 V1 P1 31.87(17) . . ?
O1 V1 P1 33.10(15) . . ?
O8 V1 P2 95.1(2) . . ?
O7 V1 P2 75.36(16) 2_455 . ?
O5 V1 P2 18.10(19) 4_545 . ?
O6 V1 P2 160.8(2) 4_445 . ?
O2 V1 P2 102.39(15) . . ?
O1 V1 P2 89.94(14) . . ?
P1 V1 P2 93.56(7) . . ?
O8 V1 P2 92.9(2) . 1_455 ?
O7 V1 P2 74.41(16) 2_455 1_455 ?
O5 V1 P2 161.93(19) 4_545 1_455 ?
O6 V1 P2 17.9(2) 4_445 1_455 ?
O2 V1 P2 105.07(15) . 1_455 ?
O1 V1 P2 90.54(13) . 1_455 ?
P1 V1 P2 103.10(7) . 1_455 ?
P2 V1 P2 149.75(9) . 1_455 ?
O8 V1 Hg1 56.2(2) . 4_445 ?
O7 V1 Hg1 55.82(18) 2_455 4_445 ?
O5 V1 Hg1 124.6(2) 4_545 4_445 ?
O6 V1 Hg1 71.7(2) 4_445 4_445 ?
O2 V1 Hg1 142.49(16) . 4_445 ?
O1 V1 Hg1 136.64(14) . 4_445 ?
P1 V1 Hg1 157.98(6) . 4_445 ?
P2 V1 Hg1 107.15(6) . 4_445 ?
P2 V1 Hg1 55.01(5) 1_455 4_445 ?
O8 V1 Hg2 152.3(2) . 2_455 ?
O7 V1 Hg2 80.19(18) 2_455 2_455 ?
O5 V1 Hg2 106.6(2) 4_545 2_455 ?
O6 V1 Hg2 52.8(2) 4_445 2_455 ?
O2 V1 Hg2 80.03(17) . 2_455 ?
O1 V1 Hg2 29.79(13) . 2_455 ?
P1 V1 Hg2 54.77(5) . 2_455 ?
P2 V1 Hg2 112.24(6) . 2_455 ?
P2 V1 Hg2 61.24(5) 1_455 2_455 ?
Hg1 V1 Hg2 108.68(3) 4_445 2_455 ?
O8 V1 Hg4 47.0(2) . 1_455 ?
O7 V1 Hg4 127.77(18) 2_455 1_455 ?
O5 V1 Hg4 130.69(18) 4_545 1_455 ?
O6 V1 Hg4 63.10(19) 4_445 1_455 ?
O2 V1 Hg4 69.60(16) . 1_455 ?
O1 V1 Hg4 120.89(14) . 1_455 ?
P1 V1 Hg4 97.36(6) . 1_455 ?
P2 V1 Hg4 135.74(6) . 1_455 ?
P2 V1 Hg4 67.38(4) 1_455 1_455 ?
Hg1 V1 Hg4 73.14(3) 4_445 1_455 ?
Hg2 V1 Hg4 109.03(3) 2_455 1_455 ?
O4 P1 O2 109.6(4) 4_455 . ?
O4 P1 O3 112.5(4) 4_455 . ?
O2 P1 O3 110.5(3) . . ?
O4 P1 O1 109.0(4) 4_455 . ?
O2 P1 O1 104.9(4) . . ?
O3 P1 O1 110.1(4) . . ?
O7 P2 O5 110.6(3) 4_545 4_545 ?
O7 P2 O6 109.4(3) 4_545 4_545 ?
O5 P2 O6 106.6(3) 4_545 4_545 ?
O7 P2 O9 110.9(4) 4_545 4_545 ?
O5 P2 O9 107.9(3) 4_545 4_545 ?
O6 P2 O9 111.3(3) 4_545 4_545 ?
P1 O1 Hg2 121.9(3) . 2_455 ?
P1 O1 V1 86.6(3) . . ?
Hg2 O1 V1 114.3(3) 2_455 . ?
P1 O1 Hg1 135.6(3) . 2_455 ?
Hg2 O1 Hg1 91.6(2) 2_455 2_455 ?
V1 O1 Hg1 106.6(2) . 2_455 ?
P1 O2 V1 102.7(3) . . ?
P1 O2 Hg3 79.9(2) . . ?
V1 O2 Hg3 107.1(2) . . ?
P1 O2 Hg1 110.8(3) . 1_455 ?
V1 O2 Hg1 141.2(3) . 1_455 ?
Hg3 O2 Hg1 97.80(19) . 1_455 ?
P1 O3 Hg3 111.3(4) . . ?
P1 O3 Hg4 73.1(3) . 4_455 ?
Hg3 O3 Hg4 130.4(3) . 4_455 ?
P1 O4 Hg4 124.7(4) 4_445 . ?
P1 O4 Hg2 76.6(3) 4_445 3_445 ?
Hg4 O4 Hg2 126.4(3) . 3_445 ?
P1 O4 Hg3 106.7(4) 4_445 4_545 ?
Hg4 O4 Hg3 123.5(2) . 4_545 ?
Hg2 O4 Hg3 83.93(17) 3_445 4_545 ?
P1 O4 Hg1 86.1(3) 4_445 4_545 ?
Hg4 O4 Hg1 101.9(3) . 4_545 ?
Hg2 O4 Hg1 130.2(2) 3_445 4_545 ?
Hg3 O4 Hg1 56.83(12) 4_545 4_545 ?
P2 O5 V1 138.4(4) 4 4 ?
P2 O5 Hg3 109.1(3) 4 4 ?
V1 O5 Hg3 110.6(2) 4 4 ?
P2 O6 V1 138.8(4) 4 4_455 ?
P2 O6 Hg2 100.0(3) 4 3_455 ?
V1 O6 Hg2 96.0(2) 4_455 3_455 ?
P2 O6 Hg3 96.0(2) 4 4 ?
V1 O6 Hg3 121.9(3) 4_455 4 ?
Hg2 O6 Hg3 89.63(18) 3_455 4 ?
P2 O6 Hg4 99.5(3) 4 4 ?
V1 O6 Hg4 85.9(2) 4_455 4 ?
Hg2 O6 Hg4 147.6(2) 3_455 4 ?
Hg3 O6 Hg4 62.83(11) 4 4 ?
P2 O6 Hg1 65.4(3) 4 . ?
V1 O6 Hg1 75.7(2) 4_455 . ?
Hg2 O6 Hg1 132.6(2) 3_455 . ?
Hg3 O6 Hg1 134.7(2) 4 . ?
Hg4 O6 Hg1 79.26(15) 4 . ?
P2 O7 V1 146.0(4) 4 2_454 ?
P2 O7 Hg1 117.5(3) 4 3 ?
V1 O7 Hg1 91.1(2) 2_454 3 ?
P2 O7 Hg2 92.6(3) 4 3_455 ?
V1 O7 Hg2 116.9(2) 2_454 3_455 ?
Hg1 O7 Hg2 66.34(13) 3 3_455 ?
V1 O8 Hg3 138.1(3) . 4_445 ?
V1 O8 Hg4 109.8(3) . 1_455 ?
Hg3 O8 Hg4 110.03(19) 4_445 1_455 ?
V1 O8 Hg1 97.2(3) . 4_445 ?
Hg3 O8 Hg1 66.48(14) 4_445 4_445 ?
Hg4 O8 Hg1 95.48(16) 1_455 4_445 ?
P2 O9 Hg1 123.2(3) 4 . ?
P2 O9 Hg2 121.2(3) 4 . ?
Hg1 O9 Hg2 88.9(2) . . ?
P2 O9 Hg3 137.1(3) 4 1_655 ?
Hg1 O9 Hg3 99.4(2) . 1_655 ?
Hg2 O9 Hg3 58.79(10) . 1_655 ?
Hg2 O10 Hg4 110.2(4) 1_455 . ?
Hg2 O10 Hg1 111.9(4) 1_455 . ?
Hg4 O10 Hg1 115.2(3) . . ?
Hg2 O10 Hg3 101.0(3) 1_455 . ?
Hg4 O10 Hg3 113.4(4) . . ?
Hg1 O10 Hg3 104.1(4) . . ?
Hg2 OH Hg4 120.9(3) 1_565 1_565 ?
Hg2 OH Hg4 62.68(15) 1_565 1_665 ?
Hg4 OH Hg4 152.0(3) 1_565 1_665 ?
Hg2 OH Hg4 93.1(2) 1_565 3 ?
Hg4 OH Hg4 107.4(3) 1_565 3 ?
Hg4 OH Hg4 99.9(2) 1_665 3 ?

loop_
_geom_bond_atom_site_label_1
_geom_bond_atom_site_label_2
_geom_bond_distance
_geom_bond_site_symmetry_2
_geom_bond_publ_flag
Hg1 O10 2.062(8) . ?
Hg1 O9 2.073(5) . ?
Hg1 O1 2.851(6) 2_454 ?
Hg1 O2 2.873(6) 1_655 ?
Hg1 O7 2.961(6) 3_455 ?
Hg1 O8 2.996(6) 4_455 ?
Hg1 P2 3.188(2) 4 ?
Hg1 Hg3 3.2701(5) . ?
Hg1 Hg2 3.4107(4) 1_455 ?
Hg1 Hg4 3.4703(6) . ?
Hg1 O4 3.482(8) 4 ?
Hg1 O6 3.504(7) . ?
Hg2 O10 2.053(8) 1_655 ?
Hg2 O1 2.083(5) 2_454 ?
Hg2 OH 2.953(9) 1_545 ?
Hg2 O9 2.955(6) . ?
Hg2 O6 3.062(7) 3 ?
Hg2 O4 3.172(7) 3_545 ?
Hg2 P1 3.184(2) 2_454 ?
Hg2 Hg3 3.1930(5) 1_655 ?
Hg2 O7 3.256(6) 3 ?
Hg2 Hg4 3.3630(6) 1_655 ?
Hg2 Hg1 3.4107(4) 1_655 ?
Hg3 O10 2.084(9) . ?
Hg3 O3 2.097(6) . ?
Hg3 O5 2.859(6) 4_545 ?
Hg3 O2 2.877(5) . ?
Hg3 O8 2.970(7) 4_455 ?
Hg3 P1 3.013(2) . ?
Hg3 O6 3.165(6) 4_545 ?
Hg3 Hg2 3.1930(5) 1_455 ?
Hg3 O4 3.388(7) 4 ?
Hg3 Hg4 3.4530(6) . ?
Hg3 O9 3.483(6) 1_455 ?
Hg4 O10 2.048(9) . ?
Hg4 O4 2.115(8) . ?
Hg4 O8 2.993(6) 1_655 ?
Hg4 OH 3.098(8) 1_545 ?
Hg4 P1 3.234(2) 4_445 ?
Hg4 O3 3.328(7) 4_445 ?
Hg4 Hg2 3.3630(6) 1_455 ?
Hg4 O6 3.444(6) 4_545 ?
Hg4 OH 3.459(8) 1_445 ?
Hg4 OH 3.557(11) 3_455 ?
V1 O8 1.615(6) . ?
V1 O7 1.952(6) 2_455 ?
V1 O5 1.974(5) 4_545 ?
V1 O6 1.990(5) 4_445 ?
V1 O2 2.066(7) . ?
V1 O1 2.461(7) . ?
V1 P1 2.829(3) . ?
V1 P2 3.285(2) . ?
V1 P2 3.306(2) 1_455 ?
V1 Hg1 3.5779(15) 4_445 ?
V1 Hg2 3.8223(15) 2_455 ?
V1 Hg4 3.8520(15) 1_455 ?
P1 O4 1.522(7) 4_455 ?
P1 O2 1.531(6) . ?
P1 O3 1.531(6) . ?
P1 O1 1.548(6) . ?
P2 O7 1.525(6) 4_545 ?
P2 O5 1.537(5) 4_545 ?
P2 O6 1.538(6) 4_545 ?
P2 O9 1.539(7) 4_545 ?
O1 Hg2 2.083(5) 2_455 ?
O1 Hg1 2.851(6) 2_455 ?
O2 Hg1 2.873(6) 1_455 ?
O3 Hg4 3.328(7) 4_455 ?
O4 P1 1.522(7) 4_445 ?
O4 Hg2 3.172(7) 3_445 ?
O4 Hg3 3.388(7) 4_545 ?
O4 Hg1 3.482(8) 4_545 ?
O5 P2 1.537(5) 4 ?
O5 V1 1.974(5) 4 ?
O5 Hg3 2.859(6) 4 ?
O6 P2 1.538(6) 4 ?
O6 V1 1.990(5) 4_455 ?
O6 Hg2 3.062(7) 3_455 ?
O6 Hg3 3.165(6) 4 ?
O6 Hg4 3.444(6) 4 ?
O7 P2 1.525(6) 4 ?
O7 V1 1.952(6) 2_454 ?
O7 Hg1 2.961(6) 3 ?
O7 Hg2 3.256(6) 3_455 ?
O8 Hg3 2.970(7) 4_445 ?
O8 Hg4 2.993(6) 1_455 ?
O8 Hg1 2.996(6) 4_445 ?
O9 P2 1.539(7) 4 ?
O9 Hg3 3.483(6) 1_655 ?
O10 Hg2 2.053(8) 1_455 ?
OH Hg2 2.953(9) 1_565 ?
OH Hg4 3.098(8) 1_565 ?
OH Hg4 3.459(8) 1_665 ?
OH Hg4 3.557(11) 3 ?
